data_1563268
loop_
_publ_author_name
'Ye, Changqing'
'Jiao, Yihang'
'Chiou, Mong-Feng'
'Li, Yajun'
'Bao, Hongli'

_publ_section_title
;
 Direct Synthesis of Pentasubstituted Pyrroles and Hexasubstituted
 Pyrrolines from Propargyl Sulfonylamides and Allenamides
;
_journal_name_full 'Chemical Science'
_journal_paper_doi 10.1039/D1SC02090K
_journal_year 2021
_chemical_formula_moiety 'C24 H17 F2 N3 O2 S'
_chemical_formula_sum 'C24 H17 F2 N3 O2 S'
_chemical_formula_weight 449.46
_space_group_crystal_system monoclinic
_space_group_IT_number 15
_space_group_name_Hall '-C 2yc'
_space_group_name_H-M_alt 'C 1 2/c 1'
_atom_sites_solution_hydrogens mixed
_atom_sites_solution_primary dual
_audit_creation_date 2019-02-18
_audit_creation_method
;
Olex2 1.2
(compiled 2018.05.29 svn.r3508 for OlexSys, GUI svn.r5506)
;
_audit_update_record
;
2020-08-24 deposited with the CCDC.	2021-06-07 downloaded from the CCDC.
;
_cell_angle_alpha 90
_cell_angle_beta 94.11(4)
_cell_angle_gamma 90
_cell_formula_units_Z 8
_cell_length_a 27.864(4)
_cell_length_b 9.0235(19)
_cell_length_c 17.39(2)
_cell_measurement_reflns_used 1353
_cell_measurement_temperature 292.90(11)
_cell_measurement_theta_max 64.6360
_cell_measurement_theta_min 3.9600
_cell_volume 4361(5)
_computing_cell_refinement 'CrysAlisPro 1.171.39.46 (Rigaku OD, 2018)'
_computing_data_collection 'CrysAlisPro 1.171.39.46 (Rigaku OD, 2018)'
_computing_data_reduction 'CrysAlisPro 1.171.39.46 (Rigaku OD, 2018)'
_computing_molecular_graphics 'Olex2 (Dolomanov et al., 2009)'
_computing_publication_material 'Olex2 (Dolomanov et al., 2009)'
_computing_structure_refinement 'ShelXL (Sheldrick, 2015)'
_computing_structure_solution 'ShelXT (Sheldrick, 2015)'
_diffrn_ambient_environment air
_diffrn_ambient_temperature 292.90(11)
_diffrn_detector 'CCD plate'
_diffrn_detector_area_resol_mean 16.2083
_diffrn_detector_type Eos
_diffrn_measured_fraction_theta_full 0.973
_diffrn_measured_fraction_theta_max 0.973
_diffrn_measurement_details
;
List of Runs (angles in degrees, time in seconds):

  # Type    Start    End  Width  t~exp~   \w     \q     \k     \f   Frames
#--------------------------------------------------------------------------
  1  \w    -33.00  72.00   1.00    1.00    --    0.00  77.00  90.00  105
  2  \w    -33.00  72.00   1.00    1.00    --    0.00  77.00  90.00  105
  3  \w     26.00 120.00   1.00    1.00    --   49.59  57.00 -30.00   94
  4  \w     26.00 120.00   1.00    1.00    --   49.59  57.00-150.00   94
  5  \w     27.00 112.00   1.00    1.00    --   49.59-130.00 -75.00   85
  6  \w    -24.00  81.00   1.00    1.00    --   49.59 -38.00  60.00  105
  7  \w    100.00 173.00   1.00    1.00    --   99.19 111.00 -30.00   73
  8  \w    100.00 173.00   1.00    1.00    --   99.19 111.00 -90.00   73
  9  \w     81.00 169.00   1.00    1.00    --   99.19  50.00-150.00   88
 10  \w     88.00 145.00   1.00    1.00    --   99.19 178.00 120.00   57
 11  \w     65.00 109.00   1.00    1.00    --   99.19-111.00 120.00   44
 12  \w     55.00 166.00   1.00    1.00    --   99.19  25.00 -30.00  111
 13  \w    112.00 165.00   1.00    1.00    --   99.19 130.00  -2.00   53
 14  \w     28.00 123.00   1.00    1.00    --   99.19 -50.00-120.00   95
;
_diffrn_measurement_device 'four-circle diffractometer'
_diffrn_measurement_device_type 'SuperNova, Dual, Cu at home/near, Eos'
_diffrn_measurement_method '\w scans'
_diffrn_orient_matrix_type 'CrysAlisPro convention (1999,Acta A55,543-557)'
_diffrn_orient_matrix_UB_11 -0.0444645000
_diffrn_orient_matrix_UB_12 -0.0071399000
_diffrn_orient_matrix_UB_13 -0.0607817000
_diffrn_orient_matrix_UB_21 0.0324317000
_diffrn_orient_matrix_UB_22 0.0011225000
_diffrn_orient_matrix_UB_23 -0.0664649000
_diffrn_orient_matrix_UB_31 0.0029619000
_diffrn_orient_matrix_UB_32 -0.1696887000
_diffrn_orient_matrix_UB_33 0.0022437000
_diffrn_radiation_monochromator mirror
_diffrn_radiation_probe x-ray
_diffrn_radiation_type CuK\a
_diffrn_radiation_wavelength 1.54184
_diffrn_reflns_av_R_equivalents 0.0214
_diffrn_reflns_av_unetI/netI 0.0249
_diffrn_reflns_Laue_measured_fraction_full 0.973
_diffrn_reflns_Laue_measured_fraction_max 0.973
_diffrn_reflns_limit_h_max 32
_diffrn_reflns_limit_h_min -27
_diffrn_reflns_limit_k_max 6
_diffrn_reflns_limit_k_min -10
_diffrn_reflns_limit_l_max 19
_diffrn_reflns_limit_l_min -20
_diffrn_reflns_number 8983
_diffrn_reflns_point_group_measured_fraction_full 0.973
_diffrn_reflns_point_group_measured_fraction_max 0.973
_diffrn_reflns_theta_full 65.440
_diffrn_reflns_theta_max 65.440
_diffrn_reflns_theta_min 5.099
_diffrn_source 'micro-focus sealed X-ray tube'
_diffrn_source_type 'SuperNova (Cu) X-ray Source'
_exptl_absorpt_coefficient_mu 1.699
_exptl_absorpt_correction_T_max 1.00000
_exptl_absorpt_correction_T_min 0.75232
_exptl_absorpt_correction_type multi-scan
_exptl_absorpt_process_details
;
CrysAlisPro 1.171.39.46 (Rigaku Oxford Diffraction, 2018)
Empirical absorption correction using spherical harmonics,
 implemented in SCALE3 ABSPACK scaling algorithm.
;
_exptl_crystal_colour colourless
_exptl_crystal_colour_primary colourless
_exptl_crystal_density_diffrn 1.369
_exptl_crystal_density_method 'not measured'
_exptl_crystal_description irregular
_exptl_crystal_F_000 1856
_exptl_crystal_size_max 0.3
_exptl_crystal_size_mid 0.2
_exptl_crystal_size_min 0.1
_refine_diff_density_max 0.142
_refine_diff_density_min -0.300
_refine_diff_density_rms 0.048
_refine_ls_extinction_method none
_refine_ls_goodness_of_fit_ref 1.047
_refine_ls_hydrogen_treatment mixed
_refine_ls_matrix_type full
_refine_ls_number_parameters 297
_refine_ls_number_reflns 3649
_refine_ls_number_restraints 0
_refine_ls_restrained_S_all 1.047
_refine_ls_R_factor_all 0.0499
_refine_ls_R_factor_gt 0.0406
_refine_ls_shift/su_max 0.000
_refine_ls_shift/su_mean 0.000
_refine_ls_structure_factor_coef Fsqd
_refine_ls_weighting_details 'w=1/[\s^2^(Fo^2^)+(0.0617P)^2^+1.3026P] where P=(Fo^2^+2Fc^2^)/3'
_refine_ls_weighting_scheme calc
_refine_ls_wR_factor_gt 0.1061
_refine_ls_wR_factor_ref 0.1155
_reflns_Friedel_coverage 0.000
_reflns_number_gt 3035
_reflns_number_total 3649
_reflns_threshold_expression 'I > 2\s(I)'
_cod_data_source_file d1sc02090k2.cif
_cod_data_source_block jyy
_cod_original_cell_volume 4362(6)
_cod_database_code 1563268
_shelx_shelxl_version_number 2017/1
_shelx_space_group_comment
;
The symmetry employed for this shelxl refinement is uniquely defined
by the following loop, which should always be used as a source of
symmetry information in preference to the above space-group names.
They are only intended as comments.
;
_reflns_odcompleteness_completeness 99.60
_reflns_odcompleteness_iscentric 1
_reflns_odcompleteness_theta 62.30
_olex2_refinement_description
;
1. Fixed Uiso
 At 1.2 times of:
  All C(H) groups
2.a Aromatic/amide H refined with riding coordinates:
 C00H(H00H), C00I(H00I), C00J(H00J), C00K(H00K), C00L(H00L), C00M(H00M),
 C00O(H00O), C00P(H00P), C00Q(H00Q), C00R(H00R), C00S(H00S), C00T(H00T),
 C00U(H00U), C00V(H00V), C00W(H00W)
;
_olex2_date_sample_data_collection 2019-02-16
_olex2_submission_special_instructions 'No special instructions were received'
_oxdiff_exptl_absorpt_empirical_details
;
Empirical correction (ABSPACK) includes:
- Absorption correction using spherical harmonics
- Frame scaling
;
_oxdiff_exptl_absorpt_empirical_full_max 1.608
_oxdiff_exptl_absorpt_empirical_full_min 0.748

loop_
_space_group_symop_operation_xyz
'x, y, z'
'-x, y, -z+1/2'
'x+1/2, y+1/2, z'
'-x+1/2, y+1/2, -z+1/2'
'-x, -y, -z'
'x, -y, z-1/2'
'-x+1/2, -y+1/2, -z'
'x+1/2, -y+1/2, z-1/2'

loop_
_atom_site_label
_atom_site_type_symbol
_atom_site_fract_x
_atom_site_fract_y
_atom_site_fract_z
_atom_site_U_iso_or_equiv
_atom_site_adp_type
_atom_site_occupancy
_atom_site_site_symmetry_order
_atom_site_calc_flag
_atom_site_refinement_flags_posn
_atom_site_refinement_flags_adp
_atom_site_refinement_flags_occupancy
_atom_site_disorder_assembly
_atom_site_disorder_group
S001 S 0.43986(2) 0.19231(5) 0.38396(3) 0.05249(17) Uani 1 1 d . . . . .
O002 O 0.41969(5) 0.08430(17) 0.33243(9) 0.0683(4) Uani 1 1 d . . . . .
F003 F 0.32023(6) 0.70146(16) 0.50733(10) 0.0967(5) Uani 1 1 d . . . . .
O004 O 0.48394(5) 0.26145(19) 0.36939(9) 0.0675(4) Uani 1 1 d . . . . .
F005 F 0.34450(6) 0.68640(16) 0.39077(9) 0.0975(5) Uani 1 1 d . . . . .
N006 N 0.39960(5) 0.33217(17) 0.38464(9) 0.0468(4) Uani 1 1 d . . . . .
N008 N 0.23996(6) 0.4245(2) 0.45219(10) 0.0702(5) Uani 1 1 d . . . . .
C009 C 0.33061(6) 0.3990(2) 0.43863(10) 0.0483(4) Uani 1 1 d . . . . .
C00A C 0.36810(7) 0.4964(2) 0.47900(11) 0.0491(4) Uani 1 1 d . . . . .
C00B C 0.34945(6) 0.3063(2) 0.38811(10) 0.0462(4) Uani 1 1 d . . . . .
C00C C 0.37849(7) 0.4645(2) 0.56623(11) 0.0513(5) Uani 1 1 d . . . . .
C00D C 0.41187(6) 0.4584(2) 0.43329(10) 0.0478(4) Uani 1 1 d . . . . .
C00E C 0.32348(6) 0.1995(2) 0.33677(11) 0.0504(5) Uani 1 1 d . . . . .
C00F C 0.28031(7) 0.4129(2) 0.44658(10) 0.0542(5) Uani 1 1 d . . . . .
C00G C 0.44173(7) 0.1281(2) 0.48009(12) 0.0536(5) Uani 1 1 d . . . . .
C00H C 0.32589(7) 0.2058(3) 0.25646(11) 0.0605(5) Uani 1 1 d . . . . .
H00H H 0.345720 0.275047 0.234948 0.073 Uiso 1 1 calc R . . . .
C00I C 0.35304(7) 0.3597(3) 0.60405(12) 0.0620(5) Uani 1 1 d . . . . .
H00I H 0.328707 0.306736 0.576923 0.074 Uiso 1 1 calc R . . . .
C00J C 0.47712(8) 0.1790(2) 0.53344(13) 0.0638(6) Uani 1 1 d . . . . .
H00J H 0.500924 0.243177 0.518723 0.077 Uiso 1 1 calc R . . . .
C00K C 0.29440(7) 0.0965(3) 0.36893(12) 0.0663(6) Uani 1 1 d . . . . .
H00K H 0.292514 0.093077 0.422064 0.080 Uiso 1 1 calc R . . . .
C00L C 0.40637(8) 0.0326(2) 0.50151(14) 0.0679(6) Uani 1 1 d . . . . .
H00L H 0.382867 -0.001721 0.465181 0.082 Uiso 1 1 calc R . . . .
C00M C 0.41449(8) 0.5420(3) 0.60801(12) 0.0655(6) Uani 1 1 d . . . . .
H00M H 0.432163 0.613098 0.583567 0.079 Uiso 1 1 calc R . . . .
C00N C 0.35757(10) 0.6602(3) 0.46661(14) 0.0699(6) Uani 1 1 d . . . . .
C00O C 0.36324(9) 0.3315(3) 0.68283(13) 0.0770(7) Uani 1 1 d . . . . .
H00O H 0.345741 0.260497 0.707660 0.092 Uiso 1 1 calc R . . . .
C00P C 0.29901(8) 0.1101(3) 0.20974(13) 0.0756(7) Uani 1 1 d . . . . .
H00P H 0.299905 0.115319 0.156466 0.091 Uiso 1 1 calc R . . . .
C00Q C 0.42445(9) 0.5144(3) 0.68626(13) 0.0780(7) Uani 1 1 d . . . . .
H00Q H 0.448490 0.567924 0.713749 0.094 Uiso 1 1 calc R . . . .
C00R C 0.47638(11) 0.1322(3) 0.60966(15) 0.0816(7) Uani 1 1 d . . . . .
H00R H 0.500005 0.165273 0.646116 0.098 Uiso 1 1 calc R . . . .
C00S C 0.39916(9) 0.4091(3) 0.72309(13) 0.0802(7) Uani 1 1 d . . . . .
H00S H 0.406298 0.390340 0.775229 0.096 Uiso 1 1 calc R . . . .
C00T C 0.26811(9) -0.0013(3) 0.32196(15) 0.0849(8) Uani 1 1 d . . . . .
H00T H 0.248752 -0.072092 0.343286 0.102 Uiso 1 1 calc R . . . .
C00U C 0.40630(10) -0.0116(3) 0.57806(17) 0.0850(7) Uani 1 1 d . . . . .
H00U H 0.382430 -0.075115 0.593142 0.102 Uiso 1 1 calc R . . . .
C00V C 0.27067(9) 0.0062(3) 0.24269(15) 0.0882(8) Uani 1 1 d . . . . .
H00V H 0.252902 -0.060203 0.211213 0.106 Uiso 1 1 calc R . . . .
C00W C 0.44133(12) 0.0381(3) 0.63163(16) 0.0894(8) Uani 1 1 d . . . . .
H00W H 0.441212 0.007757 0.682713 0.107 Uiso 1 1 calc R . . . .
H00N H 0.3856(8) 0.720(3) 0.4809(13) 0.066(6) Uiso 1 1 d . . . . .
N1 N 0.44993(7) 0.5304(2) 0.43832(12) 0.0653(5) Uani 1 1 d . . . . .
H1 H 0.4711(8) 0.498(3) 0.4069(14) 0.070(7) Uiso 1 1 d . . . . .

loop_
_atom_site_aniso_label
_atom_site_aniso_U_11
_atom_site_aniso_U_22
_atom_site_aniso_U_33
_atom_site_aniso_U_23
_atom_site_aniso_U_13
_atom_site_aniso_U_12
S001 0.0490(3) 0.0529(3) 0.0557(3) -0.0099(2) 0.0049(2) 0.0013(2)
O002 0.0680(9) 0.0657(9) 0.0702(9) -0.0269(8) -0.0024(7) 0.0063(7)
F003 0.1061(11) 0.0744(10) 0.1114(12) -0.0145(8) 0.0194(9) 0.0329(8)
O004 0.0482(7) 0.0778(10) 0.0780(10) -0.0046(8) 0.0144(7) -0.0010(7)
F005 0.1365(13) 0.0710(9) 0.0839(10) 0.0194(8) -0.0006(9) 0.0252(8)
N006 0.0451(8) 0.0477(9) 0.0475(8) -0.0054(7) 0.0019(6) -0.0025(6)
N008 0.0551(11) 0.0994(15) 0.0564(11) 0.0107(10) 0.0062(8) 0.0122(10)
C009 0.0467(9) 0.0540(11) 0.0439(10) -0.0015(8) 0.0009(7) 0.0015(8)
C00A 0.0529(10) 0.0451(10) 0.0489(10) -0.0057(8) 0.0019(8) -0.0001(8)
C00B 0.0459(9) 0.0504(10) 0.0417(9) 0.0017(8) -0.0004(7) -0.0006(8)
C00C 0.0521(10) 0.0545(11) 0.0471(10) -0.0095(9) 0.0025(8) 0.0010(8)
C00D 0.0527(10) 0.0441(10) 0.0463(10) -0.0011(8) 0.0025(8) -0.0035(8)
C00E 0.0456(9) 0.0590(12) 0.0461(10) -0.0077(9) -0.0003(8) -0.0014(8)
C00F 0.0531(11) 0.0669(13) 0.0421(10) 0.0024(9) 0.0003(8) 0.0069(9)
C00G 0.0555(10) 0.0418(10) 0.0631(12) -0.0056(9) 0.0012(9) 0.0049(8)
C00H 0.0579(11) 0.0748(14) 0.0485(11) -0.0047(10) 0.0014(9) -0.0100(10)
C00I 0.0650(12) 0.0678(13) 0.0523(12) -0.0029(10) -0.0022(9) -0.0092(10)
C00J 0.0650(12) 0.0545(12) 0.0702(14) -0.0049(10) -0.0075(10) 0.0012(9)
C00K 0.0664(13) 0.0805(15) 0.0524(12) -0.0097(11) 0.0071(9) -0.0192(11)
C00L 0.0727(14) 0.0510(12) 0.0797(16) 0.0030(11) 0.0027(11) -0.0042(10)
C00M 0.0640(12) 0.0758(15) 0.0566(12) -0.0128(11) 0.0031(9) -0.0121(11)
C00N 0.0824(16) 0.0551(13) 0.0723(15) -0.0057(12) 0.0054(12) 0.0097(12)
C00O 0.0908(17) 0.0838(17) 0.0568(13) 0.0047(12) 0.0075(12) -0.0079(13)
C00P 0.0728(14) 0.1047(19) 0.0486(12) -0.0173(13) -0.0012(10) -0.0159(14)
C00Q 0.0723(14) 0.1021(19) 0.0582(14) -0.0235(14) -0.0053(11) -0.0098(14)
C00R 0.1013(19) 0.0707(16) 0.0695(15) -0.0055(13) -0.0157(13) 0.0121(14)
C00S 0.0874(16) 0.108(2) 0.0445(12) -0.0094(13) -0.0023(11) 0.0049(15)
C00T 0.0811(16) 0.0966(19) 0.0777(17) -0.0161(14) 0.0102(12) -0.0409(14)
C00U 0.1010(19) 0.0639(15) 0.092(2) 0.0123(14) 0.0214(16) -0.0017(13)
C00V 0.0842(17) 0.111(2) 0.0687(16) -0.0304(15) -0.0011(13) -0.0342(16)
C00W 0.131(2) 0.0718(17) 0.0656(16) 0.0110(14) 0.0126(16) 0.0236(17)
N1 0.0627(11) 0.0602(11) 0.0742(12) -0.0127(10) 0.0129(9) -0.0149(9)

loop_
_atom_type_symbol
_atom_type_description
_atom_type_scat_dispersion_real
_atom_type_scat_dispersion_imag
_atom_type_scat_source
C C 0.0181 0.0091 'International Tables Vol C Tables 4.2.6.8 and 6.1.1.4'
H H 0.0000 0.0000 'International Tables Vol C Tables 4.2.6.8 and 6.1.1.4'
F F 0.0727 0.0534 'International Tables Vol C Tables 4.2.6.8 and 6.1.1.4'
N N 0.0311 0.0180 'International Tables Vol C Tables 4.2.6.8 and 6.1.1.4'
O O 0.0492 0.0322 'International Tables Vol C Tables 4.2.6.8 and 6.1.1.4'
S S 0.3331 0.5567 'International Tables Vol C Tables 4.2.6.8 and 6.1.1.4'

loop_
_geom_angle_atom_site_label_1
_geom_angle_atom_site_label_2
_geom_angle_atom_site_label_3
_geom_angle
_geom_angle_site_symmetry_1
_geom_angle_site_symmetry_3
_geom_angle_publ_flag
O002 S001 O004 120.06(11) . . ?
O002 S001 N006 106.59(8) . . ?
O002 S001 C00G 110.95(11) . . ?
O004 S001 N006 104.90(9) . . ?
O004 S001 C00G 110.27(10) . . ?
N006 S001 C00G 102.29(9) . . ?
C00B N006 S001 122.20(12) . . ?
C00B N006 C00D 107.25(14) . . ?
C00D N006 S001 117.61(11) . . ?
C00B C009 C00A 112.21(16) . . ?
C00B C009 C00F 123.43(17) . . ?
C00F C009 C00A 124.06(17) . . ?
C009 C00A C00C 115.09(17) . . ?
C009 C00A C00D 100.29(15) . . ?
C009 C00A C00N 112.49(17) . . ?
C00D C00A C00C 111.36(16) . . ?
C00N C00A C00C 109.86(17) . . ?
C00N C00A C00D 107.16(17) . . ?
N006 C00B C00E 121.63(16) . . ?
C009 C00B N006 110.86(16) . . ?
C009 C00B C00E 127.31(17) . . ?
C00I C00C C00A 121.89(17) . . ?
C00I C00C C00M 118.3(2) . . ?
C00M C00C C00A 119.80(19) . . ?
N006 C00D C00A 108.32(15) . . ?
N1 C00D N006 128.24(18) . . ?
N1 C00D C00A 123.42(18) . . ?
C00H C00E C00B 121.41(18) . . ?
C00K C00E C00B 118.32(19) . . ?
C00K C00E C00H 120.19(18) . . ?
N008 C00F C009 179.3(2) . . ?
C00J C00G S001 119.82(17) . . ?
C00L C00G S001 119.14(16) . . ?
C00L C00G C00J 121.0(2) . . ?
C00P C00H C00E 120.0(2) . . ?
C00C C00I C00O 121.1(2) . . ?
C00G C00J C00R 118.6(2) . . ?
C00T C00K C00E 119.7(2) . . ?
C00G C00L C00U 119.2(2) . . ?
C00C C00M C00Q 120.6(2) . . ?
F003 C00N F005 107.3(2) . . ?
F003 C00N C00A 110.0(2) . . ?
F005 C00N C00A 109.96(19) . . ?
C00S C00O C00I 119.7(2) . . ?
C00H C00P C00V 119.2(2) . . ?
C00S C00Q C00M 120.6(2) . . ?
C00W C00R C00J 120.9(2) . . ?
C00Q C00S C00O 119.8(2) . . ?
C00K C00T C00V 119.7(2) . . ?
C00W C00U C00L 120.4(3) . . ?
C00P C00V C00T 121.2(2) . . ?
C00R C00W C00U 119.9(3) . . ?

loop_
_geom_bond_atom_site_label_1
_geom_bond_atom_site_label_2
_geom_bond_distance
_geom_bond_site_symmetry_2
_geom_bond_publ_flag
S001 O002 1.4132(16) . ?
S001 O004 1.4166(14) . ?
S001 N006 1.6892(16) . ?
S001 C00G 1.767(3) . ?
F003 C00N 1.352(3) . ?
F005 C00N 1.364(3) . ?
N006 C00B 1.422(2) . ?
N006 C00D 1.445(2) . ?
N008 C00F 1.140(2) . ?
C009 C00A 1.501(3) . ?
C009 C00B 1.346(3) . ?
C009 C00F 1.424(3) . ?
C00A C00C 1.551(3) . ?
C00A C00D 1.541(3) . ?
C00A C00N 1.519(3) . ?
C00B C00E 1.469(3) . ?
C00C C00I 1.377(3) . ?
C00C C00M 1.385(3) . ?
C00D N1 1.242(2) . ?
C00E C00H 1.405(3) . ?
C00E C00K 1.378(3) . ?
C00G C00J 1.383(3) . ?
C00G C00L 1.380(3) . ?
C00H C00P 1.371(3) . ?
C00I C00O 1.403(3) . ?
C00J C00R 1.393(4) . ?
C00K C00T 1.377(3) . ?
C00L C00U 1.390(4) . ?
C00M C00Q 1.392(4) . ?
C00O C00S 1.372(3) . ?
C00P C00V 1.377(4) . ?
C00Q C00S 1.369(4) . ?
C00R C00W 1.369(4) . ?
C00T C00V 1.387(4) . ?
C00U C00W 1.375(4) . ?
